data_7054380
loop_
_publ_author_name
'Zhang, Daopeng'
'Zhuo, Shuping'
'Wang, Ping'
'Chen, Xia'
'Jiang, Jianzhuang'

_publ_section_title
;
 A new series of cyanide-bridged heterobimetallic
 FeIII--FeIII/MnIII/CuIIone-dimensional complexes: synthesis, crystal
 structures, and magnetic properties
;
_journal_issue 11
_journal_name_full 'New J. Chem.'
_journal_page_first 5470
_journal_paper_doi 10.1039/C4NJ00743C
_journal_volume 38
_journal_year 2014
_chemical_formula_sum 'C20 H14 Br2 Fe N5 O3'
_chemical_formula_weight 588.03
_chemical_name_systematic
; 
 ? 
;
_space_group_IT_number 19
_symmetry_cell_setting orthorhombic
_symmetry_space_group_name_Hall 'P 2ac 2ab'
_symmetry_space_group_name_H-M 'P 21 21 21'
_atom_sites_solution_hydrogens geom
_atom_sites_solution_primary direct
_atom_sites_solution_secondary difmap
_audit_creation_method SHELXL-97
_cell_angle_alpha 90.00
_cell_angle_beta 90.00
_cell_angle_gamma 90.00
_cell_formula_units_Z 4
_cell_length_a 10.253(2)
_cell_length_b 10.435(3)
_cell_length_c 20.210(5)
_cell_measurement_reflns_used 1289
_cell_measurement_temperature 293(2)
_cell_measurement_theta_max 25.112
_cell_measurement_theta_min 2.490
_cell_volume 2162.3(9)
_computing_cell_refinement 'SAINT-Plus (Bruker, 2001)'
_computing_data_collection 'APEX2 (Bruker, 2004)'
_computing_data_reduction SAINT-Plus
_computing_molecular_graphics 'SHELXTL (Sheldrick, 2008)'
_computing_publication_material SHELXTL
_computing_structure_refinement 'SHELXL-97 (Sheldrick, 2008)'
_computing_structure_solution 'SHELXS-97 (Sheldrick, 2008)'
_diffrn_ambient_temperature 293(2)
_diffrn_measured_fraction_theta_full 0.996
_diffrn_measured_fraction_theta_max 0.996
_diffrn_measurement_device_type 'Bruker APEX II CCD area-detector'
_diffrn_measurement_method '\f and \w scans'
_diffrn_radiation_monochromator graphite
_diffrn_radiation_source 'fine-focus sealed tube'
_diffrn_radiation_type MoK\a
_diffrn_radiation_wavelength 0.71073
_diffrn_reflns_av_R_equivalents 0.0917
_diffrn_reflns_av_sigmaI/netI 0.1010
_diffrn_reflns_limit_h_max 9
_diffrn_reflns_limit_h_min -12
_diffrn_reflns_limit_k_max 12
_diffrn_reflns_limit_k_min -12
_diffrn_reflns_limit_l_max 23
_diffrn_reflns_limit_l_min -24
_diffrn_reflns_number 10469
_diffrn_reflns_theta_full 25.00
_diffrn_reflns_theta_max 25.00
_diffrn_reflns_theta_min 2.02
_exptl_absorpt_coefficient_mu 4.426
_exptl_absorpt_correction_T_max 0.5969
_exptl_absorpt_correction_T_min 0.4292
_exptl_absorpt_correction_type multi-scan
_exptl_absorpt_process_details sadabs
_exptl_crystal_colour dark-brown
_exptl_crystal_density_diffrn 1.806
_exptl_crystal_density_method 'not measured'
_exptl_crystal_description block
_exptl_crystal_F_000 1156
_exptl_crystal_size_max 0.23
_exptl_crystal_size_mid 0.19
_exptl_crystal_size_min 0.13
_refine_diff_density_max 1.183
_refine_diff_density_min -0.878
_refine_diff_density_rms 0.153
_refine_ls_abs_structure_details 'Flack H D (1983), Acta Cryst. A39, 876-881'
_refine_ls_abs_structure_Flack 0.07(2)
_refine_ls_extinction_method none
_refine_ls_goodness_of_fit_ref 1.060
_refine_ls_hydrogen_treatment none
_refine_ls_matrix_type full
_refine_ls_number_parameters 182
_refine_ls_number_reflns 3805
_refine_ls_number_restraints 0
_refine_ls_restrained_S_all 1.060
_refine_ls_R_factor_all 0.1106
_refine_ls_R_factor_gt 0.0703
_refine_ls_shift/su_max 0.001
_refine_ls_shift/su_mean 0.000
_refine_ls_structure_factor_coef Fsqd
_refine_ls_weighting_details 'calc w=1/[\s^2^(Fo^2^)+(0.0982P)^2^+0.0000P] where P=(Fo^2^+2Fc^2^)/3'
_refine_ls_weighting_scheme calc
_refine_ls_wR_factor_gt 0.1620
_refine_ls_wR_factor_ref 0.1847
_reflns_number_gt 2625
_reflns_number_total 3805
_reflns_threshold_expression >2sigma(I)
_cod_data_source_file c4nj00743c2.cif
_cod_data_source_block 2
_cod_depositor_comments
;
The following automatic conversions were performed:

'_symmetry_cell_setting' value 'Orthorhombic' changed to
'orthorhombic' according to
/usr/data/users/saulius/crontab/automatic-downloads/rss-feeds/RSC/lib/dictionaries/cif_core.dic
dictionary named 'cif_core.dic' version 2.4.2 from 2011-04-26.

Automatic conversion script
Id: cif_fix_values 2281 2013-09-26 08:29:07Z andrius 

 Adding full bibliography for 7054379--7054383.cif.
;
_cod_original_cell_volume 2162.2(9)
_cod_database_code 7054380

loop_
_symmetry_equiv_pos_as_xyz
'x, y, z'
'-x+1/2, -y, z+1/2'
'-x, y+1/2, -z+1/2'
'x+1/2, -y+1/2, -z'

loop_
_atom_site_label
_atom_site_type_symbol
_atom_site_fract_x
_atom_site_fract_y
_atom_site_fract_z
_atom_site_U_iso_or_equiv
_atom_site_adp_type
_atom_site_occupancy
_atom_site_symmetry_multiplicity
_atom_site_calc_flag
_atom_site_refinement_flags
Fe1 Fe 0.52070(11) 0.23962(11) 0.25309(7) 0.0320(3) Uani 1 1 d .
Br1 Br 1.13967(11) 0.49411(12) 0.29573(8) 0.0777(5) Uani 1 1 d .
Br2 Br 1.00983(13) 0.49455(15) 0.45023(8) 0.0882(5) Uani 1 1 d .
O1 O 0.8145(7) 0.3154(8) 0.1271(4) 0.060(2) Uani 1 1 d .
O2 O 0.5439(9) 0.3230(9) 0.4471(4) 0.076(3) Uani 1 1 d .
O3 O 0.759(3) 1.016(3) 0.4135(14) 0.266(12) Uani 1 1 d .
H3 H 0.6896 0.9806 0.4216 0.399 Uiso 1 1 calc R
N1 N 0.5474(9) -0.0658(10) 0.2630(4) 0.060(3) Uani 1 1 d .
N2 N 0.5934(7) 0.2848(7) 0.3365(4) 0.0316(18) Uani 1 1 d .
N3 N 0.6907(7) 0.2839(7) 0.2220(4) 0.0344(18) Uani 1 1 d .
N4 N 0.3613(7) 0.2092(7) 0.3107(4) 0.0325(18) Uani 1 1 d .
N5 N 0.4917(7) 0.2054(6) 0.1557(4) 0.0322(18) Uani 1 1 d .
C1 C 0.5490(9) 0.0387(9) 0.2599(5) 0.040(2) Uani 1 1 d .
C2 C 0.7227(9) 0.3351(8) 0.3336(5) 0.038(2) Uani 1 1 d .
C3 C 0.7733(8) 0.3324(8) 0.2711(5) 0.036(2) Uani 1 1 d .
C4 C 0.9031(8) 0.3769(8) 0.2617(5) 0.039(2) Uani 1 1 d .
H4 H 0.9417 0.3725 0.2201 0.047 Uiso 1 1 calc R
C5 C 0.9711(10) 0.4266(9) 0.3145(7) 0.061(3) Uani 1 1 d .
C6 C 0.9158(10) 0.4281(10) 0.3749(6) 0.048(3) Uani 1 1 d .
C7 C 0.7937(9) 0.3796(9) 0.3865(6) 0.049(3) Uani 1 1 d .
H7 H 0.7598 0.3768 0.4292 0.058 Uiso 1 1 calc R
C8 C 0.5164(10) 0.2857(10) 0.3901(5) 0.044(3) Uani 1 1 d .
C9 C 0.3800(9) 0.2366(9) 0.3758(5) 0.039(2) Uani 1 1 d .
C10 C 0.2904(12) 0.2257(11) 0.4225(6) 0.057(3) Uani 1 1 d .
H10 H 0.3073 0.2490 0.4661 0.069 Uiso 1 1 calc R
C11 C 0.1660(11) 0.1763(11) 0.4029(7) 0.061(3) Uani 1 1 d .
H11 H 0.1006 0.1636 0.4341 0.074 Uiso 1 1 calc R
C12 C 0.1450(11) 0.1483(9) 0.3390(6) 0.049(3) Uani 1 1 d .
H12 H 0.0644 0.1168 0.3255 0.059 Uiso 1 1 calc R
C13 C 0.2395(9) 0.1658(9) 0.2949(6) 0.043(2) Uani 1 1 d .
H13 H 0.2217 0.1474 0.2508 0.052 Uiso 1 1 calc R
C14 C 0.7140(10) 0.2813(9) 0.1562(5) 0.037(2) Uani 1 1 d .
C15 C 0.5983(9) 0.2314(9) 0.1205(5) 0.037(2) Uani 1 1 d .
C16 C 0.6014(12) 0.2110(11) 0.0530(6) 0.055(3) Uani 1 1 d .
H16 H 0.6779 0.2258 0.0294 0.066 Uiso 1 1 calc R
C17 C 0.4922(15) 0.1691(12) 0.0207(6) 0.073(4) Uani 1 1 d .
H17 H 0.4919 0.1604 -0.0251 0.087 Uiso 1 1 calc R
C18 C 0.3834(12) 0.1404(10) 0.0570(5) 0.054(3) Uani 1 1 d .
H18 H 0.3095 0.1077 0.0363 0.065 Uiso 1 1 calc R
C19 C 0.3838(10) 0.1604(10) 0.1252(6) 0.047(3) Uani 1 1 d .
H19 H 0.3094 0.1425 0.1498 0.056 Uiso 1 1 calc R
C20 C 0.842(2) 0.929(6) 0.3746(11) 0.39(4) Uani 1 1 d .
H20A H 0.8138 0.9302 0.3292 0.586 Uiso 1 1 calc R
H20B H 0.8338 0.8435 0.3917 0.586 Uiso 1 1 calc R
H20C H 0.9308 0.9563 0.3774 0.586 Uiso 1 1 calc R

loop_
_atom_site_aniso_label
_atom_site_aniso_U_11
_atom_site_aniso_U_22
_atom_site_aniso_U_33
_atom_site_aniso_U_23
_atom_site_aniso_U_13
_atom_site_aniso_U_12
Fe1 0.0320(7) 0.0170(6) 0.0470(8) -0.0017(6) 0.0015(6) 0.0001(5)
Br1 0.0409(6) 0.0525(7) 0.1396(12) 0.0067(9) -0.0102(7) -0.0185(6)
Br2 0.0685(9) 0.0806(10) 0.1157(12) -0.0284(9) -0.0379(8) -0.0161(8)
O1 0.051(5) 0.061(5) 0.070(5) -0.011(4) 0.029(4) -0.018(4)
O2 0.072(6) 0.108(7) 0.047(5) -0.013(5) -0.007(4) -0.031(5)
O3 0.25(3) 0.31(3) 0.24(2) 0.09(2) -0.02(2) 0.09(2)
N1 0.058(6) 0.056(7) 0.067(7) 0.023(5) 0.024(5) 0.029(5)
N2 0.034(4) 0.019(4) 0.042(5) -0.002(3) 0.000(4) -0.005(3)
N3 0.027(4) 0.022(4) 0.055(5) 0.001(4) -0.010(4) -0.001(3)
N4 0.025(4) 0.031(4) 0.041(5) -0.004(4) 0.009(3) -0.003(3)
N5 0.032(5) 0.012(3) 0.053(5) 0.009(3) 0.001(4) 0.003(3)
C1 0.039(6) 0.033(5) 0.050(6) 0.009(5) 0.015(5) 0.007(4)
C2 0.034(5) 0.015(4) 0.063(7) 0.004(5) -0.010(5) 0.008(4)
C3 0.025(5) 0.024(5) 0.058(7) 0.009(4) -0.003(5) 0.006(4)
C4 0.018(4) 0.024(4) 0.074(7) 0.004(5) -0.006(5) -0.002(3)
C5 0.034(6) 0.020(5) 0.127(11) -0.002(6) -0.014(7) -0.001(5)
C6 0.034(6) 0.028(6) 0.083(9) -0.007(6) -0.009(6) 0.001(5)
C7 0.027(6) 0.032(6) 0.086(8) 0.000(6) -0.016(6) -0.002(4)
C8 0.049(6) 0.041(5) 0.043(6) -0.006(5) -0.019(5) 0.002(5)
C9 0.027(5) 0.026(5) 0.063(7) 0.006(5) 0.011(4) 0.003(4)
C10 0.065(8) 0.054(7) 0.052(7) 0.002(6) 0.008(6) -0.007(6)
C11 0.041(7) 0.060(7) 0.083(10) 0.003(7) 0.032(6) -0.017(6)
C12 0.044(6) 0.041(6) 0.061(7) -0.013(5) 0.011(6) -0.007(5)
C13 0.032(5) 0.038(5) 0.059(7) -0.008(5) 0.000(5) -0.005(4)
C14 0.041(6) 0.024(5) 0.048(6) 0.000(5) 0.013(5) 0.008(4)
C15 0.043(6) 0.021(5) 0.046(6) 0.004(4) -0.010(5) 0.006(4)
C16 0.061(8) 0.054(7) 0.049(7) -0.006(6) 0.008(6) -0.006(6)
C17 0.119(13) 0.057(8) 0.042(7) 0.005(6) -0.004(8) -0.002(8)
C18 0.066(8) 0.052(7) 0.044(7) -0.005(6) -0.022(6) -0.013(6)
C19 0.034(6) 0.039(6) 0.067(8) 0.006(5) -0.010(5) -0.011(5)
C20 0.095(19) 0.97(13) 0.104(18) 0.00(4) -0.001(15) -0.16(4)

loop_
_atom_type_symbol
_atom_type_description
_atom_type_scat_dispersion_real
_atom_type_scat_dispersion_imag
_atom_type_scat_source
C C 0.0033 0.0016 'International Tables Vol C Tables 4.2.6.8 and 6.1.1.4'
H H 0.0000 0.0000 'International Tables Vol C Tables 4.2.6.8 and 6.1.1.4'
N N 0.0061 0.0033 'International Tables Vol C Tables 4.2.6.8 and 6.1.1.4'
O O 0.0106 0.0060 'International Tables Vol C Tables 4.2.6.8 and 6.1.1.4'
Fe Fe 0.3463 0.8444 'International Tables Vol C Tables 4.2.6.8 and 6.1.1.4'
Br Br -0.2901 2.4595 'International Tables Vol C Tables 4.2.6.8 and 6.1.1.4'

loop_
_geom_angle_atom_site_label_1
_geom_angle_atom_site_label_2
_geom_angle_atom_site_label_3
_geom_angle
_geom_angle_site_symmetry_3
N2 Fe1 N3 82.8(3) .
N2 Fe1 N5 164.5(3) .
N3 Fe1 N5 81.8(3) .
N2 Fe1 N4 81.1(3) .
N3 Fe1 N4 163.9(3) .
N5 Fe1 N4 114.3(3) .
N2 Fe1 C1 97.7(4) .
N3 Fe1 C1 97.8(3) .
N5 Fe1 C1 84.8(3) .
N4 Fe1 C1 85.3(3) .
N2 Fe1 N1 91.5(3) 3_655
N3 Fe1 N1 91.0(3) 3_655
N5 Fe1 N1 88.4(3) 3_655
N4 Fe1 N1 88.5(3) 3_655
C1 Fe1 N1 168.0(4) 3_655
C20 O3 H3 109.5 .
C1 N1 Fe1 158.4(10) 3_645
C8 N2 C2 125.3(8) .
C8 N2 Fe1 119.1(6) .
C2 N2 Fe1 114.8(6) .
C14 N3 C3 126.8(8) .
C14 N3 Fe1 118.7(6) .
C3 N3 Fe1 113.9(6) .
C9 N4 C13 115.1(8) .
C9 N4 Fe1 114.1(6) .
C13 N4 Fe1 130.8(7) .
C15 N5 C19 119.9(8) .
C15 N5 Fe1 111.3(6) .
C19 N5 Fe1 128.8(7) .
N1 C1 Fe1 171.2(10) .
C3 C2 C7 121.7(9) .
C3 C2 N2 112.5(8) .
C7 C2 N2 125.8(10) .
C2 C3 N3 115.7(8) .
C2 C3 C4 118.2(9) .
N3 C3 C4 126.0(9) .
C5 C4 C3 119.5(10) .
C5 C4 H4 120.2 .
C3 C4 H4 120.2 .
C6 C5 C4 119.6(10) .
C6 C5 Br1 123.9(9) .
C4 C5 Br1 116.4(10) .
C5 C6 C7 122.4(11) .
C5 C6 Br2 120.6(8) .
C7 C6 Br2 116.9(10) .
C6 C7 C2 118.4(11) .
C6 C7 H7 120.8 .
C2 C7 H7 120.8 .
O2 C8 N2 128.0(10) .
O2 C8 C9 119.2(10) .
N2 C8 C9 112.8(8) .
C10 C9 N4 125.1(9) .
C10 C9 C8 122.3(10) .
N4 C9 C8 112.6(8) .
C9 C10 C11 116.9(10) .
C9 C10 H10 121.6 .
C11 C10 H10 121.6 .
C12 C11 C10 119.2(10) .
C12 C11 H11 120.4 .
C10 C11 H11 120.4 .
C13 C12 C11 119.9(11) .
C13 C12 H12 120.1 .
C11 C12 H12 120.1 .
C12 C13 N4 123.8(10) .
C12 C13 H13 118.1 .
N4 C13 H13 118.1 .
O1 C14 N3 127.5(10) .
O1 C14 C15 122.4(9) .
N3 C14 C15 110.1(8) .
N5 C15 C16 121.0(9) .
N5 C15 C14 118.0(8) .
C16 C15 C14 121.1(9) .
C17 C16 C15 120.1(11) .
C17 C16 H16 119.9 .
C15 C16 H16 119.9 .
C16 C17 C18 118.8(10) .
C16 C17 H17 120.6 .
C18 C17 H17 120.6 .
C17 C18 C19 119.6(10) .
C17 C18 H18 120.2 .
C19 C18 H18 120.2 .
N5 C19 C18 120.4(10) .
N5 C19 H19 119.8 .
C18 C19 H19 119.8 .
O3 C20 H20A 109.5 .
O3 C20 H20B 109.5 .
H20A C20 H20B 109.5 .
O3 C20 H20C 109.5 .
H20A C20 H20C 109.5 .
H20B C20 H20C 109.5 .

loop_
_geom_bond_atom_site_label_1
_geom_bond_atom_site_label_2
_geom_bond_distance
_geom_bond_site_symmetry_2
Fe1 N2 1.902(8) .
Fe1 N3 1.910(7) .
Fe1 N5 2.022(8) .
Fe1 N4 2.032(7) .
Fe1 C1 2.121(10) .
Fe1 N1 2.171(11) 3_655
Br1 C5 1.905(11) .
Br2 C6 1.931(11) .
O1 C14 1.237(11) .
O2 C8 1.249(12) .
O3 C20 1.47(5) .
O3 H3 0.8200 .
N1 C1 1.093(12) .
N1 Fe1 2.171(11) 3_645
N2 C8 1.340(13) .
N2 C2 1.427(12) .
N3 C14 1.352(12) .
N3 C3 1.400(11) .
N4 C9 1.360(12) .
N4 C13 1.367(11) .
N5 C15 1.332(12) .
N5 C19 1.351(12) .
C2 C3 1.365(14) .
C2 C7 1.375(13) .
C3 C4 1.422(12) .
C4 C5 1.376(14) .
C4 H4 0.9300 .
C5 C6 1.345(16) .
C6 C7 1.370(14) .
C7 H7 0.9300 .
C8 C9 1.518(13) .
C9 C10 1.322(14) .
C10 C11 1.431(15) .
C10 H10 0.9300 .
C11 C12 1.343(16) .
C11 H11 0.9300 .
C12 C13 1.328(14) .
C12 H12 0.9300 .
C13 H13 0.9300 .
C14 C15 1.483(14) .
C15 C16 1.382(14) .
C16 C17 1.367(16) .
C16 H16 0.9300 .
C17 C18 1.369(16) .
C17 H17 0.9300 .
C18 C19 1.393(15) .
C18 H18 0.9300 .
C19 H19 0.9300 .
C20 H20A 0.9600 .
C20 H20B 0.9600 .
C20 H20C 0.9600 .
